data_4127968
loop_
_publ_author_name
'Liu, Liu Leo'
'Zhou, Jiliang'
'Cao, Levy L.'
'Stephan, Douglas W.'

_publ_section_title
;
 Phosphaaluminirenes: Synthons for Main Group Heterocycles.
;
_journal_issue 42
_journal_name_full 'Journal of the American Chemical Society'
_journal_page_first 16971
_journal_page_last 16982
_journal_paper_doi 10.1021/jacs.9b09330
_journal_volume 141
_journal_year 2019
_chemical_formula_moiety 'C40 H56 Al N2 P'
_chemical_formula_sum 'C40 H56 Al N2 P'
_chemical_formula_weight 622.81
_space_group_crystal_system monoclinic
_space_group_IT_number 14
_space_group_name_Hall '-P 2yn'
_space_group_name_H-M_alt 'P 1 21/n 1'
_symmetry_space_group_name_Hall '-P 2yn'
_symmetry_space_group_name_H-M 'P 1 21/n 1'
_atom_sites_solution_hydrogens geom
_audit_creation_date 2019-07-07
_audit_creation_method
;
Olex2 1.2
(compiled 2018.05.29 svn.r3508 for OlexSys, GUI svn.r5506)
;
_cell_angle_alpha 90
_cell_angle_beta 101.081(2)
_cell_angle_gamma 90
_cell_formula_units_Z 4
_cell_length_a 10.8796(8)
_cell_length_b 19.0921(13)
_cell_length_c 17.8224(13)
_cell_measurement_reflns_used 9945
_cell_measurement_temperature 150(2)
_cell_measurement_theta_max 25.089
_cell_measurement_theta_min 2.486
_cell_volume 3633.0(5)
_computing_cell_refinement 'SAINT V8.38A (?, 2016)'
_computing_data_reduction 'SAINT V8.38A (?, 2016)'
_computing_molecular_graphics 'Olex2 (Dolomanov et al., 2009)'
_computing_publication_material 'Olex2 (Dolomanov et al., 2009)'
_computing_structure_refinement 'ShelXL (Sheldrick, 2015)'
_diffrn_ambient_temperature 150.15
_diffrn_measured_fraction_theta_full 0.999
_diffrn_measured_fraction_theta_max 0.997
_diffrn_measurement_device_type 'Bruker APEX-II CCD'
_diffrn_measurement_method '\f and \w scans'
_diffrn_radiation_type MoK\a
_diffrn_radiation_wavelength 0.71073
_diffrn_reflns_av_R_equivalents 0.0624
_diffrn_reflns_av_unetI/netI 0.0369
_diffrn_reflns_Laue_measured_fraction_full 0.999
_diffrn_reflns_Laue_measured_fraction_max 0.997
_diffrn_reflns_limit_h_max 13
_diffrn_reflns_limit_h_min -13
_diffrn_reflns_limit_k_max 20
_diffrn_reflns_limit_k_min -23
_diffrn_reflns_limit_l_max 21
_diffrn_reflns_limit_l_min -20
_diffrn_reflns_number 65213
_diffrn_reflns_point_group_measured_fraction_full 0.999
_diffrn_reflns_point_group_measured_fraction_max 0.997
_diffrn_reflns_theta_full 25.242
_diffrn_reflns_theta_max 25.763
_diffrn_reflns_theta_min 1.579
_diffrn_standards_number 0
_exptl_absorpt_coefficient_mu 0.129
_exptl_absorpt_correction_T_max 0.7453
_exptl_absorpt_correction_T_min 0.6856
_exptl_absorpt_correction_type multi-scan
_exptl_absorpt_process_details
;
SADABS-2016/2 (Bruker,2016/2) was used for absorption correction.
wR2(int) was 0.1488 before and 0.0787 after correction.
The Ratio of minimum to maximum transmission is 0.9199.
The \l/2 correction factor is Not present.
;
_exptl_crystal_colour red
_exptl_crystal_density_diffrn 1.139
_exptl_crystal_description block
_exptl_crystal_F_000 1352
_exptl_crystal_size_max 0.12
_exptl_crystal_size_mid 0.08
_exptl_crystal_size_min 0.07
_refine_diff_density_max 0.284
_refine_diff_density_min -0.227
_refine_diff_density_rms 0.047
_refine_ls_extinction_method none
_refine_ls_goodness_of_fit_ref 1.020
_refine_ls_hydrogen_treatment constr
_refine_ls_matrix_type full
_refine_ls_number_parameters 407
_refine_ls_number_reflns 6938
_refine_ls_number_restraints 0
_refine_ls_restrained_S_all 1.020
_refine_ls_R_factor_all 0.0731
_refine_ls_R_factor_gt 0.0434
_refine_ls_shift/su_max 0.003
_refine_ls_shift/su_mean 0.000
_refine_ls_structure_factor_coef Fsqd
_refine_ls_weighting_details 'w=1/[\s^2^(Fo^2^)+(0.0573P)^2^+1.5464P] where P=(Fo^2^+2Fc^2^)/3'
_refine_ls_weighting_scheme calc
_refine_ls_wR_factor_gt 0.1070
_refine_ls_wR_factor_ref 0.1218
_reflns_Friedel_coverage 0.000
_reflns_number_gt 4919
_reflns_number_total 6938
_reflns_threshold_expression 'I > 2\s(I)'
_cod_data_source_file ja9b09330_si_002.cif
_cod_data_source_block 3
_cod_database_code 4127968
_shelx_shelxl_version_number 2014/7
_shelx_space_group_comment
;
The symmetry employed for this shelxl refinement is uniquely defined
by the following loop, which should always be used as a source of
symmetry information in preference to the above space-group names.
They are only intended as comments.
;
_shelx_estimated_absorpt_t_max 0.991
_shelx_estimated_absorpt_t_min 0.985
_olex2_refinement_description
;
1. Fixed Uiso
 At 1.2 times of:
  All C(H) groups, All C(H,H) groups
 At 1.5 times of:
  All C(H,H,H) groups
2.a Ternary CH refined with riding coordinates:
 C26(H26), C35(H35), C6(H6), C4(H4), C24(H24), C8(H8), C38(H38)
2.b Secondary CH2 refined with riding coordinates:
 C3(H3A,H3B), C11(H11A,H11B), C10(H10A,H10B), C5(H5A,H5B), C7(H7A,H7B), C9(H9A,
 H9B)
2.c Aromatic/amide H refined with riding coordinates:
 C13(H13), C31(H31), C33(H33), C21(H21), C19(H19), C32(H32), C20(H20)
2.d Idealised Me refined as rotating group:
 C15(H15A,H15B,H15C), C16(H16A,H16B,H16C), C28(H28A,H28B,H28C), C27(H27A,H27B,
 H27C), C23(H23A,H23B,H23C), C37(H37A,H37B,H37C), C25(H25A,H25B,H25C), C36(H36A,
 H36B,H36C), C39(H39A,H39B,H39C), C40(H40A,H40B,H40C)
;
_olex2_submission_special_instructions 'No special instructions were received'

loop_
_space_group_symop_operation_xyz
'x, y, z'
'-x+1/2, y+1/2, -z+1/2'
'-x, -y, -z'
'x-1/2, -y-1/2, z-1/2'

loop_
_atom_site_label
_atom_site_type_symbol
_atom_site_fract_x
_atom_site_fract_y
_atom_site_fract_z
_atom_site_U_iso_or_equiv
_atom_site_adp_type
_atom_site_occupancy
_atom_site_site_symmetry_order
_atom_site_calc_flag
_atom_site_refinement_flags_posn
P1 P 0.58350(5) 0.73825(3) 0.56889(3) 0.03259(15) Uani 1 1 d .
Al1 Al 0.39534(5) 0.74001(3) 0.60820(3) 0.02070(14) Uani 1 1 d .
N1 N 0.32241(14) 0.66457(7) 0.65212(8) 0.0214(3) Uani 1 1 d .
N2 N 0.32435(14) 0.81270(7) 0.65773(8) 0.0210(3) Uani 1 1 d .
C29 C 0.30644(17) 0.88119(9) 0.62196(10) 0.0227(4) Uani 1 1 d .
C2 C 0.40325(18) 0.75800(9) 0.42639(10) 0.0236(4) Uani 1 1 d .
C13 C 0.29402(18) 0.73561(10) 0.75900(10) 0.0257(4) Uani 1 1 d .
H13 H 0.2911 0.7340 0.8119 0.031 Uiso 1 1 calc R
C12 C 0.29559(17) 0.67086(10) 0.72227(10) 0.0239(4) Uani 1 1 d .
C14 C 0.29621(17) 0.80244(9) 0.72690(10) 0.0231(4) Uani 1 1 d .
C17 C 0.30722(18) 0.59703(9) 0.61324(11) 0.0251(4) Uani 1 1 d .
C18 C 0.19962(18) 0.58654(10) 0.55619(11) 0.0282(4) Uani 1 1 d .
C22 C 0.40101(19) 0.54598(10) 0.63010(12) 0.0321(5) Uani 1 1 d .
C34 C 0.19060(18) 0.89663(10) 0.57416(11) 0.0277(4) Uani 1 1 d .
C26 C 0.09945(19) 0.64244(10) 0.53652(11) 0.0311(5) Uani 1 1 d .
H26 H 0.1433 0.6887 0.5391 0.037 Uiso 1 1 calc R
C35 C 0.08117(19) 0.84542(11) 0.56154(12) 0.0363(5) Uani 1 1 d .
H35 H 0.1144 0.7981 0.5788 0.044 Uiso 1 1 calc R
C6 C 0.4617(2) 0.75814(11) 0.29607(12) 0.0382(5) Uani 1 1 d .
H6 H 0.5309 0.7487 0.2678 0.046 Uiso 1 1 calc R
C31 C 0.3862(2) 0.99379(10) 0.59519(13) 0.0375(5) Uani 1 1 d .
H31 H 0.4523 1.0271 0.6018 0.045 Uiso 1 1 calc R
C30 C 0.40567(19) 0.92921(10) 0.63210(11) 0.0294(5) Uani 1 1 d .
C3 C 0.36132(19) 0.83502(10) 0.41299(11) 0.0284(4) Uani 1 1 d .
H3A H 0.2932 0.8451 0.4411 0.034 Uiso 1 1 calc R
H3B H 0.4325 0.8664 0.4330 0.034 Uiso 1 1 calc R
C1 C 0.43860(18) 0.74685(9) 0.51096(11) 0.0242(4) Uani 1 1 d .
C33 C 0.1776(2) 0.96214(11) 0.53884(12) 0.0348(5) Uani 1 1 d .
H33 H 0.1003 0.9738 0.5065 0.042 Uiso 1 1 calc R
C21 C 0.3822(2) 0.48225(11) 0.59082(13) 0.0410(6) Uani 1 1 d .
H21 H 0.4439 0.4466 0.6019 0.049 Uiso 1 1 calc R
C11 C 0.5085(2) 0.74439(11) 0.38182(12) 0.0346(5) Uani 1 1 d .
H11A H 0.5372 0.6953 0.3895 0.041 Uiso 1 1 calc R
H11B H 0.5804 0.7754 0.4013 0.041 Uiso 1 1 calc R
C4 C 0.3153(2) 0.84921(11) 0.32768(11) 0.0344(5) Uani 1 1 d .
H4 H 0.2887 0.8993 0.3202 0.041 Uiso 1 1 calc R
C10 C 0.2908(2) 0.71117(11) 0.39366(11) 0.0345(5) Uani 1 1 d .
H10A H 0.3155 0.6614 0.4012 0.041 Uiso 1 1 calc R
H10B H 0.2220 0.7201 0.4216 0.041 Uiso 1 1 calc R
C15 C 0.2619(2) 0.86323(10) 0.77287(11) 0.0320(5) Uani 1 1 d .
H15A H 0.3355 0.8777 0.8105 0.048 Uiso 1 1 calc GR
H15B H 0.1950 0.8490 0.7994 0.048 Uiso 1 1 calc GR
H15C H 0.2330 0.9025 0.7386 0.048 Uiso 1 1 calc GR
C16 C 0.2620(2) 0.60745(11) 0.76445(12) 0.0353(5) Uani 1 1 d .
H16A H 0.2111 0.5754 0.7282 0.053 Uiso 1 1 calc GR
H16B H 0.2143 0.6221 0.8031 0.053 Uiso 1 1 calc GR
H16C H 0.3388 0.5836 0.7894 0.053 Uiso 1 1 calc GR
C5 C 0.4204(2) 0.83458(12) 0.28457(12) 0.0404(5) Uani 1 1 d .
H5A H 0.4923 0.8658 0.3036 0.048 Uiso 1 1 calc R
H5B H 0.3911 0.8440 0.2294 0.048 Uiso 1 1 calc R
C19 C 0.1871(2) 0.52202(11) 0.51893(12) 0.0367(5) Uani 1 1 d .
H19 H 0.1153 0.5135 0.4804 0.044 Uiso 1 1 calc R
C24 C 0.52224(19) 0.55702(10) 0.68733(12) 0.0352(5) Uani 1 1 d .
H24 H 0.5190 0.6045 0.7106 0.042 Uiso 1 1 calc R
C32 C 0.2731(2) 1.01017(11) 0.54939(13) 0.0392(5) Uani 1 1 d .
H32 H 0.2612 1.0546 0.5251 0.047 Uiso 1 1 calc R
C28 C 0.0125(2) 0.64469(12) 0.59465(12) 0.0409(5) Uani 1 1 d .
H28A H -0.0266 0.5987 0.5970 0.061 Uiso 1 1 calc GR
H28B H -0.0527 0.6800 0.5790 0.061 Uiso 1 1 calc GR
H28C H 0.0611 0.6568 0.6452 0.061 Uiso 1 1 calc GR
C27 C 0.0209(2) 0.63547(12) 0.45564(12) 0.0412(6) Uani 1 1 d .
H27A H 0.0766 0.6314 0.4187 0.062 Uiso 1 1 calc GR
H27B H -0.0322 0.6770 0.4437 0.062 Uiso 1 1 calc GR
H27C H -0.0319 0.5936 0.4529 0.062 Uiso 1 1 calc GR
C8 C 0.2446(2) 0.72532(12) 0.30832(12) 0.0400(5) Uani 1 1 d .
H8 H 0.1718 0.6941 0.2883 0.048 Uiso 1 1 calc R
C38 C 0.5329(2) 0.91360(11) 0.68124(13) 0.0419(6) Uani 1 1 d .
H38 H 0.5329 0.8636 0.6981 0.050 Uiso 1 1 calc R
C7 C 0.3508(2) 0.71067(12) 0.26540(12) 0.0458(6) Uani 1 1 d .
H7A H 0.3767 0.6610 0.2722 0.055 Uiso 1 1 calc R
H7B H 0.3216 0.7194 0.2101 0.055 Uiso 1 1 calc R
C9 C 0.2045(2) 0.80162(12) 0.29667(12) 0.0389(5) Uani 1 1 d .
H9A H 0.1349 0.8113 0.3236 0.047 Uiso 1 1 calc R
H9B H 0.1747 0.8109 0.2415 0.047 Uiso 1 1 calc R
C20 C 0.2763(2) 0.47025(12) 0.53664(14) 0.0441(6) Uani 1 1 d .
H20 H 0.2645 0.4263 0.5113 0.053 Uiso 1 1 calc R
C23 C 0.6341(2) 0.55521(12) 0.64718(14) 0.0464(6) Uani 1 1 d .
H23A H 0.6399 0.5088 0.6246 0.070 Uiso 1 1 calc GR
H23B H 0.7110 0.5649 0.6843 0.070 Uiso 1 1 calc GR
H23C H 0.6231 0.5908 0.6068 0.070 Uiso 1 1 calc GR
C37 C -0.0169(2) 0.86554(15) 0.60851(13) 0.0526(7) Uani 1 1 d .
H37A H 0.0215 0.8655 0.6630 0.079 Uiso 1 1 calc GR
H37B H -0.0857 0.8316 0.5992 0.079 Uiso 1 1 calc GR
H37C H -0.0494 0.9124 0.5935 0.079 Uiso 1 1 calc GR
C25 C 0.5390(2) 0.50279(12) 0.75192(15) 0.0522(7) Uani 1 1 d .
H25A H 0.4650 0.5029 0.7757 0.078 Uiso 1 1 calc GR
H25B H 0.6133 0.5146 0.7904 0.078 Uiso 1 1 calc GR
H25C H 0.5496 0.4562 0.7310 0.078 Uiso 1 1 calc GR
C36 C 0.0165(2) 0.83980(15) 0.47818(13) 0.0540(7) Uani 1 1 d .
H36A H -0.0197 0.8853 0.4605 0.081 Uiso 1 1 calc GR
H36B H -0.0501 0.8046 0.4731 0.081 Uiso 1 1 calc GR
H36C H 0.0777 0.8259 0.4472 0.081 Uiso 1 1 calc GR
C39 C 0.6378(2) 0.92248(13) 0.63602(16) 0.0545(7) Uani 1 1 d .
H39A H 0.6194 0.8940 0.5894 0.082 Uiso 1 1 calc GR
H39B H 0.7173 0.9073 0.6674 0.082 Uiso 1 1 calc GR
H39C H 0.6439 0.9719 0.6222 0.082 Uiso 1 1 calc GR
C40 C 0.5572(2) 0.95962(13) 0.75292(14) 0.0575(7) Uani 1 1 d .
H40A H 0.5594 1.0089 0.7379 0.086 Uiso 1 1 calc GR
H40B H 0.6376 0.9467 0.7849 0.086 Uiso 1 1 calc GR
H40C H 0.4900 0.9527 0.7818 0.086 Uiso 1 1 calc GR

loop_
_atom_site_aniso_label
_atom_site_aniso_U_11
_atom_site_aniso_U_22
_atom_site_aniso_U_33
_atom_site_aniso_U_23
_atom_site_aniso_U_13
_atom_site_aniso_U_12
P1 0.0232(3) 0.0436(3) 0.0310(3) 0.0047(2) 0.0051(2) 0.0016(2)
Al1 0.0219(3) 0.0199(3) 0.0200(3) 0.0014(2) 0.0033(2) -0.0006(2)
N1 0.0228(9) 0.0197(8) 0.0209(8) 0.0005(6) 0.0023(6) -0.0005(6)
N2 0.0215(8) 0.0194(8) 0.0209(8) 0.0005(6) 0.0012(6) -0.0006(6)
C29 0.0269(11) 0.0200(9) 0.0213(10) 0.0003(7) 0.0048(8) 0.0030(8)
C2 0.0264(10) 0.0226(9) 0.0227(10) 0.0000(7) 0.0066(8) 0.0003(8)
C13 0.0292(11) 0.0305(10) 0.0169(9) 0.0018(8) 0.0027(8) 0.0003(8)
C12 0.0212(10) 0.0281(10) 0.0216(10) 0.0055(8) 0.0017(8) 0.0006(8)
C14 0.0198(10) 0.0265(10) 0.0215(10) -0.0028(7) -0.0004(8) -0.0003(8)
C17 0.0287(11) 0.0204(9) 0.0277(10) 0.0003(8) 0.0093(8) -0.0052(8)
C18 0.0297(11) 0.0289(10) 0.0270(10) -0.0002(8) 0.0082(9) -0.0085(8)
C22 0.0307(12) 0.0246(10) 0.0414(12) 0.0003(9) 0.0078(10) -0.0016(8)
C34 0.0266(11) 0.0269(10) 0.0297(11) -0.0036(8) 0.0055(9) 0.0061(8)
C26 0.0298(12) 0.0311(11) 0.0300(11) -0.0003(8) -0.0001(9) -0.0057(9)
C35 0.0285(12) 0.0289(11) 0.0458(13) -0.0019(9) -0.0071(10) 0.0037(9)
C6 0.0390(13) 0.0499(13) 0.0296(11) 0.0021(10) 0.0169(10) 0.0134(10)
C31 0.0336(13) 0.0268(11) 0.0508(14) 0.0095(10) 0.0048(10) -0.0022(9)
C30 0.0305(12) 0.0228(10) 0.0332(11) 0.0024(8) 0.0016(9) -0.0006(8)
C3 0.0331(12) 0.0260(10) 0.0274(11) -0.0001(8) 0.0087(9) 0.0014(8)
C1 0.0264(10) 0.0194(9) 0.0271(10) 0.0006(7) 0.0060(8) -0.0010(7)
C33 0.0317(12) 0.0322(11) 0.0370(12) 0.0038(9) -0.0018(9) 0.0116(9)
C21 0.0411(14) 0.0239(11) 0.0583(15) -0.0064(10) 0.0099(11) 0.0005(9)
C11 0.0354(12) 0.0409(12) 0.0302(11) 0.0035(9) 0.0133(9) 0.0102(9)
C4 0.0468(14) 0.0298(11) 0.0271(11) 0.0053(8) 0.0085(10) 0.0089(9)
C10 0.0430(13) 0.0303(11) 0.0299(11) -0.0019(9) 0.0064(9) -0.0099(10)
C15 0.0400(13) 0.0310(11) 0.0248(11) -0.0044(8) 0.0059(9) 0.0013(9)
C16 0.0433(13) 0.0326(11) 0.0311(12) 0.0100(9) 0.0101(10) 0.0005(9)
C5 0.0466(14) 0.0464(13) 0.0306(12) 0.0106(10) 0.0138(10) 0.0022(11)
C19 0.0360(13) 0.0338(12) 0.0401(13) -0.0090(9) 0.0070(10) -0.0109(10)
C24 0.0305(12) 0.0239(10) 0.0489(13) -0.0005(9) 0.0017(10) 0.0028(9)
C32 0.0434(14) 0.0289(11) 0.0452(13) 0.0132(9) 0.0085(11) 0.0083(10)
C28 0.0306(13) 0.0512(14) 0.0392(13) -0.0061(10) 0.0026(10) 0.0008(10)
C27 0.0371(13) 0.0465(14) 0.0354(13) 0.0024(10) -0.0044(10) -0.0135(10)
C8 0.0481(14) 0.0431(13) 0.0270(11) -0.0072(9) 0.0028(10) -0.0136(10)
C38 0.0318(13) 0.0258(11) 0.0595(15) 0.0125(10) -0.0125(11) -0.0080(9)
C7 0.0694(17) 0.0397(13) 0.0278(12) -0.0067(10) 0.0085(11) 0.0111(12)
C9 0.0381(13) 0.0537(14) 0.0252(11) 0.0011(10) 0.0071(9) 0.0076(10)
C20 0.0483(15) 0.0306(12) 0.0551(15) -0.0170(10) 0.0138(12) -0.0094(10)
C23 0.0359(14) 0.0360(12) 0.0651(16) -0.0033(11) 0.0041(12) 0.0057(10)
C37 0.0417(15) 0.0793(19) 0.0370(14) 0.0013(12) 0.0082(11) -0.0202(13)
C25 0.0493(16) 0.0390(13) 0.0636(17) 0.0131(12) -0.0009(13) 0.0073(11)
C36 0.0310(13) 0.084(2) 0.0466(15) -0.0291(13) 0.0070(11) -0.0052(12)
C39 0.0294(14) 0.0407(14) 0.089(2) 0.0035(13) 0.0008(13) -0.0043(10)
C40 0.0560(17) 0.0498(15) 0.0549(16) 0.0130(12) -0.0190(13) -0.0192(12)

loop_
_atom_type_symbol
_atom_type_description
_atom_type_scat_dispersion_real
_atom_type_scat_dispersion_imag
_atom_type_scat_source
C C 0.0033 0.0016 'International Tables Vol C Tables 4.2.6.8 and 6.1.1.4'
H H 0.0000 0.0000 'International Tables Vol C Tables 4.2.6.8 and 6.1.1.4'
Al Al 0.0645 0.0514 'International Tables Vol C Tables 4.2.6.8 and 6.1.1.4'
N N 0.0061 0.0033 'International Tables Vol C Tables 4.2.6.8 and 6.1.1.4'
P P 0.1023 0.0942 'International Tables Vol C Tables 4.2.6.8 and 6.1.1.4'

loop_
_geom_angle_atom_site_label_1
_geom_angle_atom_site_label_2
_geom_angle_atom_site_label_3
_geom_angle
C1 P1 Al1 53.91(7)
N1 Al1 P1 126.06(5)
N1 Al1 N2 97.17(7)
N2 Al1 P1 128.65(5)
C1 Al1 P1 47.43(6)
C1 Al1 N1 129.32(7)
C1 Al1 N2 125.15(7)
C12 N1 Al1 120.15(12)
C12 N1 C17 119.77(15)
C17 N1 Al1 119.77(12)
C29 N2 Al1 119.29(11)
C14 N2 Al1 120.59(12)
C14 N2 C29 120.04(15)
C34 C29 N2 118.86(16)
C30 C29 N2 119.85(16)
C30 C29 C34 121.21(17)
C1 C2 C3 107.58(15)
C1 C2 C11 115.08(16)
C1 C2 C10 109.34(15)
C11 C2 C3 107.96(15)
C11 C2 C10 108.86(16)
C10 C2 C3 107.77(16)
C12 C13 H13 116.2
C14 C13 H13 116.2
C14 C13 C12 127.64(17)
N1 C12 C13 122.58(16)
N1 C12 C16 120.64(17)
C13 C12 C16 116.76(17)
N2 C14 C13 122.26(16)
N2 C14 C15 120.74(16)
C13 C14 C15 116.98(16)
C18 C17 N1 118.10(16)
C22 C17 N1 120.13(17)
C22 C17 C18 121.69(17)
C17 C18 C26 121.78(17)
C19 C18 C17 117.44(19)
C19 C18 C26 120.77(18)
C17 C22 C24 123.36(18)
C21 C22 C17 117.86(19)
C21 C22 C24 118.77(18)
C29 C34 C35 122.51(17)
C33 C34 C29 117.46(18)
C33 C34 C35 120.02(18)
C18 C26 H26 107.2
C18 C26 C28 111.90(17)
C18 C26 C27 113.69(17)
C28 C26 H26 107.2
C28 C26 C27 109.45(18)
C27 C26 H26 107.2
C34 C35 H35 108.0
C34 C35 C37 111.49(18)
C37 C35 H35 108.0
C36 C35 C34 113.03(19)
C36 C35 H35 108.0
C36 C35 C37 108.24(18)
C11 C6 H6 109.5
C5 C6 H6 109.5
C5 C6 C11 109.19(17)
C7 C6 H6 109.5
C7 C6 C11 110.06(18)
C7 C6 C5 109.14(19)
C30 C31 H31 119.4
C32 C31 H31 119.4
C32 C31 C30 121.3(2)
C29 C30 C38 122.70(17)
C31 C30 C29 118.30(18)
C31 C30 C38 119.00(18)
C2 C3 H3A 109.5
C2 C3 H3B 109.5
H3A C3 H3B 108.1
C4 C3 C2 110.66(15)
C4 C3 H3A 109.5
C4 C3 H3B 109.5
P1 C1 Al1 78.66(8)
C2 C1 P1 130.31(14)
C2 C1 Al1 150.90(15)
C34 C33 H33 119.0
C32 C33 C34 121.96(19)
C32 C33 H33 119.0
C22 C21 H21 119.4
C20 C21 C22 121.3(2)
C20 C21 H21 119.4
C2 C11 C6 110.36(17)
C2 C11 H11A 109.6
C2 C11 H11B 109.6
C6 C11 H11A 109.6
C6 C11 H11B 109.6
H11A C11 H11B 108.1
C3 C4 H4 109.5
C5 C4 C3 109.55(17)
C5 C4 H4 109.5
C5 C4 C9 109.02(17)
C9 C4 C3 109.84(17)
C9 C4 H4 109.5
C2 C10 H10A 109.4
C2 C10 H10B 109.4
H10A C10 H10B 108.0
C8 C10 C2 111.11(16)
C8 C10 H10A 109.4
C8 C10 H10B 109.4
C14 C15 H15A 109.5
C14 C15 H15B 109.5
C14 C15 H15C 109.5
H15A C15 H15B 109.5
H15A C15 H15C 109.5
H15B C15 H15C 109.5
C12 C16 H16A 109.5
C12 C16 H16B 109.5
C12 C16 H16C 109.5
H16A C16 H16B 109.5
H16A C16 H16C 109.5
H16B C16 H16C 109.5
C6 C5 H5A 109.7
C6 C5 H5B 109.7
C4 C5 C6 109.71(17)
C4 C5 H5A 109.7
C4 C5 H5B 109.7
H5A C5 H5B 108.2
C18 C19 H19 119.2
C20 C19 C18 121.6(2)
C20 C19 H19 119.2
C22 C24 H24 108.0
C22 C24 C23 110.47(18)
C22 C24 C25 111.92(18)
C23 C24 H24 108.0
C23 C24 C25 110.25(18)
C25 C24 H24 108.0
C31 C32 H32 120.1
C33 C32 C31 119.79(19)
C33 C32 H32 120.1
C26 C28 H28A 109.5
C26 C28 H28B 109.5
C26 C28 H28C 109.5
H28A C28 H28B 109.5
H28A C28 H28C 109.5
H28B C28 H28C 109.5
C26 C27 H27A 109.5
C26 C27 H27B 109.5
C26 C27 H27C 109.5
H27A C27 H27B 109.5
H27A C27 H27C 109.5
H27B C27 H27C 109.5
C10 C8 H8 109.6
C7 C8 C10 109.19(19)
C7 C8 H8 109.6
C9 C8 C10 109.56(17)
C9 C8 H8 109.6
C9 C8 C7 109.30(18)
C30 C38 H38 107.9
C30 C38 C39 111.37(19)
C30 C38 C40 111.1(2)
C39 C38 H38 107.9
C39 C38 C40 110.48(19)
C40 C38 H38 107.9
C6 C7 C8 109.52(17)
C6 C7 H7A 109.8
C6 C7 H7B 109.8
C8 C7 H7A 109.8
C8 C7 H7B 109.8
H7A C7 H7B 108.2
C4 C9 H9A 109.8
C4 C9 H9B 109.8
C8 C9 C4 109.59(18)
C8 C9 H9A 109.8
C8 C9 H9B 109.8
H9A C9 H9B 108.2
C21 C20 C19 120.0(2)
C21 C20 H20 120.0
C19 C20 H20 120.0
C24 C23 H23A 109.5
C24 C23 H23B 109.5
C24 C23 H23C 109.5
H23A C23 H23B 109.5
H23A C23 H23C 109.5
H23B C23 H23C 109.5
C35 C37 H37A 109.5
C35 C37 H37B 109.5
C35 C37 H37C 109.5
H37A C37 H37B 109.5
H37A C37 H37C 109.5
H37B C37 H37C 109.5
C24 C25 H25A 109.5
C24 C25 H25B 109.5
C24 C25 H25C 109.5
H25A C25 H25B 109.5
H25A C25 H25C 109.5
H25B C25 H25C 109.5
C35 C36 H36A 109.5
C35 C36 H36B 109.5
C35 C36 H36C 109.5
H36A C36 H36B 109.5
H36A C36 H36C 109.5
H36B C36 H36C 109.5
C38 C39 H39A 109.5
C38 C39 H39B 109.5
C38 C39 H39C 109.5
H39A C39 H39B 109.5
H39A C39 H39C 109.5
H39B C39 H39C 109.5
C38 C40 H40A 109.5
C38 C40 H40B 109.5
C38 C40 H40C 109.5
H40A C40 H40B 109.5
H40A C40 H40C 109.5
H40B C40 H40C 109.5

loop_
_geom_bond_atom_site_label_1
_geom_bond_atom_site_label_2
_geom_bond_distance
P1 Al1 2.2878(8)
P1 C1 1.7183(19)
Al1 N1 1.8856(15)
Al1 N2 1.8879(15)
Al1 C1 1.8857(19)
N1 C12 1.343(2)
N1 C17 1.458(2)
N2 C29 1.451(2)
N2 C14 1.340(2)
C29 C34 1.410(3)
C29 C30 1.401(3)
C2 C3 1.545(3)
C2 C1 1.497(3)
C2 C11 1.536(3)
C2 C10 1.537(3)
C13 H13 0.9500
C13 C12 1.401(3)
C13 C14 1.400(3)
C12 C16 1.507(3)
C14 C15 1.508(3)
C17 C18 1.410(3)
C17 C22 1.401(3)
C18 C26 1.518(3)
C18 C19 1.393(3)
C22 C21 1.399(3)
C22 C24 1.519(3)
C34 C35 1.523(3)
C34 C33 1.395(3)
C26 H26 1.0000
C26 C28 1.532(3)
C26 C27 1.534(3)
C35 H35 1.0000
C35 C37 1.526(3)
C35 C36 1.521(3)
C6 H6 1.0000
C6 C11 1.538(3)
C6 C5 1.529(3)
C6 C7 1.524(3)
C31 H31 0.9500
C31 C30 1.394(3)
C31 C32 1.375(3)
C30 C38 1.518(3)
C3 H3A 0.9900
C3 H3B 0.9900
C3 C4 1.531(3)
C33 H33 0.9500
C33 C32 1.372(3)
C21 H21 0.9500
C21 C20 1.373(3)
C11 H11A 0.9900
C11 H11B 0.9900
C4 H4 1.0000
C4 C5 1.522(3)
C4 C9 1.525(3)
C10 H10A 0.9900
C10 H10B 0.9900
C10 C8 1.531(3)
C15 H15A 0.9800
C15 H15B 0.9800
C15 H15C 0.9800
C16 H16A 0.9800
C16 H16B 0.9800
C16 H16C 0.9800
C5 H5A 0.9900
C5 H5B 0.9900
C19 H19 0.9500
C19 C20 1.379(3)
C24 H24 1.0000
C24 C23 1.526(3)
C24 C25 1.533(3)
C32 H32 0.9500
C28 H28A 0.9800
C28 H28B 0.9800
C28 H28C 0.9800
C27 H27A 0.9800
C27 H27B 0.9800
C27 H27C 0.9800
C8 H8 1.0000
C8 C7 1.529(3)
C8 C9 1.523(3)
C38 H38 1.0000
C38 C39 1.528(3)
C38 C40 1.531(3)
C7 H7A 0.9900
C7 H7B 0.9900
C9 H9A 0.9900
C9 H9B 0.9900
C20 H20 0.9500
C23 H23A 0.9800
C23 H23B 0.9800
C23 H23C 0.9800
C37 H37A 0.9800
C37 H37B 0.9800
C37 H37C 0.9800
C25 H25A 0.9800
C25 H25B 0.9800
C25 H25C 0.9800
C36 H36A 0.9800
C36 H36B 0.9800
C36 H36C 0.9800
C39 H39A 0.9800
C39 H39B 0.9800
C39 H39C 0.9800
C40 H40A 0.9800
C40 H40B 0.9800
C40 H40C 0.9800
